data_7135800
loop_
_publ_author_name
'Fu, Wenting'
'Li, Sifeng'
'Li, Peng'
'Cheng, Bin'
'Zhang, Wenjun'
'Zhang, Ying'
'Zhou, Kang'
'Zhai, Hongbin'
'Wang, Taimin'
'Yang, Dezhi'

_publ_section_title
;
 Catalyst-Free Synthesis of \a-Carboline Derivatives via Chromone Skeleton
 Remodeling
;
_journal_name_full 'Chemical Communications'
_journal_paper_doi 10.1039/D6CC00960C
_journal_year 2026
_chemical_formula_moiety 'C19 H13 Br N2 O2'
_chemical_formula_sum 'C19 H13 Br N2 O2'
_chemical_formula_weight 381.22
_space_group_crystal_system orthorhombic
_space_group_IT_number 61
_space_group_name_Hall '-P 2ac 2ab'
_space_group_name_H-M_alt 'P b c a'
_atom_sites_solution_hydrogens mixed
_atom_sites_solution_primary dual
_audit_creation_date 2025-06-10
_audit_creation_method
;
Olex2 1.3
(compiled 2020.02.04 svn.rd84adfe8 for OlexSys, GUI svn.r6032)
;
_cell_angle_alpha 90
_cell_angle_beta 90
_cell_angle_gamma 90
_cell_formula_units_Z 8
_cell_length_a 12.3418(5)
_cell_length_b 8.5375(4)
_cell_length_c 29.6015(12)
_cell_measurement_reflns_used 5744
_cell_measurement_temperature 200.0
_cell_measurement_theta_max 68.038
_cell_measurement_theta_min 2.986
_cell_volume 3119.1(2)
_computing_cell_refinement 'SAINT V8.38A (Bruker, 2018)'
_computing_data_reduction 'SAINT V8.38A (Bruker, 2018)'
_computing_molecular_graphics 'Olex2 1.3 (Dolomanov et al., 2009)'
_computing_publication_material 'Olex2 1.3 (Dolomanov et al., 2009)'
_computing_structure_refinement 'SHELXL 2017/1 (Sheldrick, 2015)'
_computing_structure_solution 'SHELXT 2014/5 (Sheldrick, 2014)'
_diffrn_ambient_temperature 200.0
_diffrn_measured_fraction_theta_full 0.995
_diffrn_measured_fraction_theta_max 0.994
_diffrn_measurement_device_type 'Bruker APEX-II CCD'
_diffrn_measurement_method '\f and \w scans'
_diffrn_radiation_type CuK\a
_diffrn_radiation_wavelength 1.54178
_diffrn_reflns_av_R_equivalents 0.0563
_diffrn_reflns_av_unetI/netI 0.0443
_diffrn_reflns_Laue_measured_fraction_full 0.995
_diffrn_reflns_Laue_measured_fraction_max 0.994
_diffrn_reflns_limit_h_max 14
_diffrn_reflns_limit_h_min -14
_diffrn_reflns_limit_k_max 10
_diffrn_reflns_limit_k_min -7
_diffrn_reflns_limit_l_max 29
_diffrn_reflns_limit_l_min -35
_diffrn_reflns_number 12229
_diffrn_reflns_point_group_measured_fraction_full 0.995
_diffrn_reflns_point_group_measured_fraction_max 0.994
_diffrn_reflns_theta_full 67.679
_diffrn_reflns_theta_max 68.253
_diffrn_reflns_theta_min 2.986
_diffrn_source_current 1.0
_diffrn_source_power 0.05
_diffrn_source_voltage 50.0
_diffrn_standards_number 0
_exptl_absorpt_coefficient_mu 3.712
_exptl_absorpt_correction_T_max 0.7531
_exptl_absorpt_correction_T_min 0.5018
_exptl_absorpt_correction_type multi-scan
_exptl_absorpt_process_details
;
SADABS-2016/2 (Bruker,2016/2) was used for absorption correction.
wR2(int) was 0.1280 before and 0.0762 after correction.
The Ratio of minimum to maximum transmission is 0.6663.
The \l/2 correction factor is Not present.
;
_exptl_crystal_colour colourless
_exptl_crystal_colour_primary colourless
_exptl_crystal_density_diffrn 1.624
_exptl_crystal_description plate
_exptl_crystal_F_000 1536
_exptl_crystal_size_max 0.48
_exptl_crystal_size_mid 0.15
_exptl_crystal_size_min 0.05
_refine_diff_density_max 0.502
_refine_diff_density_min -0.540
_refine_diff_density_rms 0.064
_refine_ls_extinction_method none
_refine_ls_goodness_of_fit_ref 1.044
_refine_ls_hydrogen_treatment mixed
_refine_ls_matrix_type full
_refine_ls_number_parameters 221
_refine_ls_number_reflns 2838
_refine_ls_number_restraints 1
_refine_ls_restrained_S_all 1.044
_refine_ls_R_factor_all 0.0488
_refine_ls_R_factor_gt 0.0400
_refine_ls_shift/su_max 0.001
_refine_ls_shift/su_mean 0.000
_refine_ls_structure_factor_coef Fsqd
_refine_ls_weighting_details 'w=1/[\s^2^(Fo^2^)+(0.0532P)^2^+1.7417P] where P=(Fo^2^+2Fc^2^)/3'
_refine_ls_weighting_scheme calc
_refine_ls_wR_factor_gt 0.1052
_refine_ls_wR_factor_ref 0.1123
_reflns_Friedel_coverage 0.000
_reflns_number_gt 2333
_reflns_number_total 2838
_reflns_threshold_expression 'I > 2\s(I)'
_cod_data_source_file d6cc00960c2.cif
_cod_data_source_block 2254_fwt
_cod_database_code 7135800
_shelx_shelxl_version_number 2017/1
_shelx_space_group_comment
;
The symmetry employed for this shelxl refinement is uniquely defined
by the following loop, which should always be used as a source of
symmetry information in preference to the above space-group names.
They are only intended as comments.
;
_shelx_estimated_absorpt_t_max 0.836
_shelx_estimated_absorpt_t_min 0.269
_olex2_refinement_description
;
1. Fixed Uiso
 At 1.2 times of:
  All C(H) groups, All O(H) groups
 At 1.5 times of:
  All C(H,H,H) groups
2. Restrained distances
 O2-H2
 0.84 with sigma of 0.02
3.a Aromatic/amide H refined with riding coordinates:
 C2(H2A), C3(H3), C4(H4), C5(H5), C9(H9), C11(H11), C15(H15), C16(H16), C18(H18)
3.b Idealised Me refined as rotating group:
 C12(H12A,H12B,H12C)
;
_olex2_submission_special_instructions 'No special instructions were received'

loop_
_space_group_symop_operation_xyz
'x, y, z'
'-x+1/2, -y, z+1/2'
'-x, y+1/2, -z+1/2'
'x+1/2, -y+1/2, -z'
'-x, -y, -z'
'x-1/2, y, -z-1/2'
'x, -y-1/2, z-1/2'
'-x-1/2, y-1/2, z'

loop_
_atom_site_label
_atom_site_type_symbol
_atom_site_fract_x
_atom_site_fract_y
_atom_site_fract_z
_atom_site_U_iso_or_equiv
_atom_site_adp_type
_atom_site_occupancy
_atom_site_site_symmetry_order
_atom_site_calc_flag
_atom_site_refinement_flags_posn
_atom_site_refinement_flags_adp
_atom_site_refinement_flags_occupancy
_atom_site_disorder_assembly
_atom_site_disorder_group
Br1 Br 0.33195(3) 0.24281(5) 0.64764(2) 0.05617(17) Uani 1 1 d . . . . .
O1 O 0.48188(15) 0.3826(2) 0.42929(7) 0.0440(5) Uani 1 1 d . . . . .
O2 O 0.52881(17) 0.1970(3) 0.49463(8) 0.0523(6) Uani 1 1 d D . . . .
H2 H 0.525(3) 0.235(4) 0.4687(8) 0.063 Uiso 1 1 d D U . . .
N1 N 0.09741(17) 0.7105(3) 0.33686(8) 0.0373(5) Uani 1 1 d . . . . .
N2 N 0.12376(18) 0.5411(3) 0.40013(8) 0.0384(5) Uani 1 1 d . . . . .
C1 C 0.16338(19) 0.7921(3) 0.30733(10) 0.0342(6) Uani 1 1 d . . . . .
C2 C 0.1354(2) 0.8867(3) 0.27088(10) 0.0419(6) Uani 1 1 d . . . . .
H2A H 0.061666 0.901889 0.262794 0.050 Uiso 1 1 calc R U . . .
C3 C 0.2173(2) 0.9577(3) 0.24682(10) 0.0436(7) Uani 1 1 d . . . . .
H3 H 0.199667 1.023695 0.222055 0.052 Uiso 1 1 calc R U . . .
C4 C 0.3255(2) 0.9342(3) 0.25819(10) 0.0423(7) Uani 1 1 d . . . . .
H4 H 0.380670 0.983634 0.240912 0.051 Uiso 1 1 calc R U . . .
C5 C 0.3539(2) 0.8400(3) 0.29428(10) 0.0386(6) Uani 1 1 d . . . . .
H5 H 0.427972 0.824850 0.301904 0.046 Uiso 1 1 calc R U . . .
C6 C 0.2727(2) 0.7676(3) 0.31928(9) 0.0318(5) Uani 1 1 d . . . . .
C7 C 0.16133(19) 0.6331(3) 0.36729(9) 0.0333(6) Uani 1 1 d . . . . .
C8 C 0.2718(2) 0.6641(3) 0.35766(9) 0.0314(5) Uani 1 1 d . . . . .
C9 C 0.34815(19) 0.5938(3) 0.38459(9) 0.0335(6) Uani 1 1 d . . . . .
H9 H 0.423305 0.608123 0.379020 0.040 Uiso 1 1 calc R U . . .
C10 C 0.3122(2) 0.5002(3) 0.42060(9) 0.0343(6) Uani 1 1 d . . . . .
C11 C 0.2008(2) 0.4780(3) 0.42625(10) 0.0382(6) Uani 1 1 d . . . . .
H11 H 0.177972 0.413084 0.450518 0.046 Uiso 1 1 calc R U . . .
C12 C -0.0202(2) 0.7064(4) 0.33593(13) 0.0543(8) Uani 1 1 d . . . . .
H12A H -0.048787 0.808869 0.344891 0.082 Uiso 1 1 calc R U . . .
H12B H -0.046254 0.626198 0.356971 0.082 Uiso 1 1 calc R U . . .
H12C H -0.044835 0.681338 0.305304 0.082 Uiso 1 1 calc R U . . .
C13 C 0.3948(2) 0.4171(3) 0.44788(9) 0.0362(6) Uani 1 1 d . . . . .
C14 C 0.3766(2) 0.3760(3) 0.49558(9) 0.0356(6) Uani 1 1 d . . . . .
C15 C 0.2974(2) 0.4469(3) 0.52235(10) 0.0419(6) Uani 1 1 d . . . . .
H15 H 0.252036 0.524409 0.509245 0.050 Uiso 1 1 calc R U . . .
C16 C 0.2830(2) 0.4085(4) 0.56684(10) 0.0462(7) Uani 1 1 d . . . . .
H16 H 0.228549 0.458113 0.584448 0.055 Uiso 1 1 calc R U . . .
C17 C 0.3497(2) 0.2957(4) 0.58548(10) 0.0398(6) Uani 1 1 d . . . . .
C18 C 0.4291(2) 0.2205(3) 0.56126(10) 0.0399(6) Uani 1 1 d . . . . .
H18 H 0.471832 0.140645 0.574745 0.048 Uiso 1 1 calc R U . . .
C19 C 0.4455(2) 0.2643(3) 0.51654(10) 0.0369(6) Uani 1 1 d . . . . .

loop_
_atom_site_aniso_label
_atom_site_aniso_U_11
_atom_site_aniso_U_22
_atom_site_aniso_U_33
_atom_site_aniso_U_23
_atom_site_aniso_U_13
_atom_site_aniso_U_12
Br1 0.0586(2) 0.0730(3) 0.0370(2) 0.00987(14) 0.00231(14) 0.00814(16)
O1 0.0374(10) 0.0511(12) 0.0434(11) 0.0048(9) 0.0014(8) 0.0055(9)
O2 0.0457(11) 0.0623(14) 0.0489(13) 0.0121(11) 0.0046(10) 0.0201(10)
N1 0.0296(10) 0.0443(13) 0.0380(13) 0.0007(10) -0.0045(9) -0.0003(9)
N2 0.0320(11) 0.0438(14) 0.0393(13) 0.0024(10) -0.0027(9) -0.0036(10)
C1 0.0332(13) 0.0348(14) 0.0345(15) -0.0047(11) -0.0041(10) 0.0009(10)
C2 0.0396(13) 0.0466(17) 0.0394(15) 0.0007(13) -0.0078(12) 0.0062(12)
C3 0.0513(16) 0.0441(16) 0.0353(15) 0.0031(13) -0.0032(13) 0.0079(13)
C4 0.0454(15) 0.0428(16) 0.0386(16) 0.0042(12) 0.0062(12) 0.0027(12)
C5 0.0348(13) 0.0418(16) 0.0391(15) 0.0004(12) 0.0013(11) 0.0013(11)
C6 0.0333(12) 0.0320(13) 0.0303(13) -0.0013(10) -0.0016(10) 0.0014(10)
C7 0.0302(12) 0.0354(15) 0.0343(14) -0.0049(11) -0.0035(10) -0.0010(10)
C8 0.0314(12) 0.0305(13) 0.0321(13) -0.0029(10) -0.0024(10) -0.0016(10)
C9 0.0288(11) 0.0345(14) 0.0372(14) -0.0019(11) -0.0027(10) -0.0022(10)
C10 0.0353(13) 0.0353(14) 0.0322(14) 0.0007(11) -0.0048(11) -0.0016(11)
C11 0.0389(13) 0.0416(16) 0.0342(14) 0.0023(12) -0.0009(12) -0.0049(11)
C12 0.0295(14) 0.074(2) 0.060(2) 0.0102(17) -0.0092(13) -0.0039(14)
C13 0.0370(13) 0.0321(14) 0.0395(15) -0.0004(11) -0.0063(11) -0.0034(11)
C14 0.0339(12) 0.0389(15) 0.0341(14) 0.0011(11) -0.0055(10) -0.0004(11)
C15 0.0436(14) 0.0428(16) 0.0394(16) 0.0017(12) -0.0057(12) 0.0106(12)
C16 0.0457(15) 0.0517(18) 0.0411(16) 0.0000(14) 0.0026(12) 0.0113(13)
C17 0.0400(14) 0.0445(16) 0.0350(15) 0.0052(12) -0.0029(11) -0.0037(12)
C18 0.0344(13) 0.0417(16) 0.0435(17) 0.0066(12) -0.0050(11) 0.0012(11)
C19 0.0312(12) 0.0389(15) 0.0407(16) 0.0006(11) -0.0047(11) 0.0011(11)

loop_
_atom_type_symbol
_atom_type_description
_atom_type_scat_dispersion_real
_atom_type_scat_dispersion_imag
_atom_type_scat_source
C C 0.0181 0.0091 'International Tables Vol C Tables 4.2.6.8 and 6.1.1.4'
H H 0.0000 0.0000 'International Tables Vol C Tables 4.2.6.8 and 6.1.1.4'
Br Br -0.6763 1.2805 'International Tables Vol C Tables 4.2.6.8 and 6.1.1.4'
N N 0.0311 0.0180 'International Tables Vol C Tables 4.2.6.8 and 6.1.1.4'
O O 0.0492 0.0322 'International Tables Vol C Tables 4.2.6.8 and 6.1.1.4'

loop_
_geom_angle_atom_site_label_1
_geom_angle_atom_site_label_2
_geom_angle_atom_site_label_3
_geom_angle
_geom_angle_site_symmetry_1
_geom_angle_site_symmetry_3
_geom_angle_publ_flag
C19 O2 H2 103(3) . . ?
C1 N1 C12 126.1(2) . . ?
C7 N1 C1 108.7(2) . . ?
C7 N1 C12 125.3(3) . . ?
C7 N2 C11 114.3(2) . . ?
N1 C1 C2 129.5(2) . . ?
N1 C1 C6 109.3(2) . . ?
C2 C1 C6 121.2(3) . . ?
C1 C2 H2A 120.8 . . ?
C3 C2 C1 118.3(3) . . ?
C3 C2 H2A 120.8 . . ?
C2 C3 H3 119.5 . . ?
C2 C3 C4 121.1(3) . . ?
C4 C3 H3 119.5 . . ?
C3 C4 H4 119.5 . . ?
C5 C4 C3 120.9(3) . . ?
C5 C4 H4 119.5 . . ?
C4 C5 H5 120.4 . . ?
C4 C5 C6 119.1(3) . . ?
C6 C5 H5 120.4 . . ?
C1 C6 C8 106.3(2) . . ?
C5 C6 C1 119.4(3) . . ?
C5 C6 C8 134.3(2) . . ?
N1 C7 C8 109.4(2) . . ?
N2 C7 N1 124.4(2) . . ?
N2 C7 C8 126.2(2) . . ?
C7 C8 C6 106.3(2) . . ?
C9 C8 C6 136.2(2) . . ?
C9 C8 C7 117.5(2) . . ?
C8 C9 H9 120.9 . . ?
C8 C9 C10 118.2(2) . . ?
C10 C9 H9 120.9 . . ?
C9 C10 C13 117.9(2) . . ?
C11 C10 C9 118.6(2) . . ?
C11 C10 C13 123.2(2) . . ?
N2 C11 C10 125.1(3) . . ?
N2 C11 H11 117.5 . . ?
C10 C11 H11 117.5 . . ?
N1 C12 H12A 109.5 . . ?
N1 C12 H12B 109.5 . . ?
N1 C12 H12C 109.5 . . ?
H12A C12 H12B 109.5 . . ?
H12A C12 H12C 109.5 . . ?
H12B C12 H12C 109.5 . . ?
O1 C13 C10 117.9(2) . . ?
O1 C13 C14 120.0(2) . . ?
C14 C13 C10 122.1(2) . . ?
C15 C14 C13 123.2(2) . . ?
C15 C14 C19 117.5(3) . . ?
C19 C14 C13 119.2(2) . . ?
C14 C15 H15 118.9 . . ?
C16 C15 C14 122.2(3) . . ?
C16 C15 H15 118.9 . . ?
C15 C16 H16 120.9 . . ?
C15 C16 C17 118.3(3) . . ?
C17 C16 H16 120.9 . . ?
C16 C17 Br1 118.8(2) . . ?
C18 C17 Br1 118.4(2) . . ?
C18 C17 C16 122.8(3) . . ?
C17 C18 H18 120.8 . . ?
C17 C18 C19 118.4(3) . . ?
C19 C18 H18 120.8 . . ?
O2 C19 C14 122.3(3) . . ?
O2 C19 C18 117.1(2) . . ?
C18 C19 C14 120.6(3) . . ?

loop_
_geom_bond_atom_site_label_1
_geom_bond_atom_site_label_2
_geom_bond_distance
_geom_bond_site_symmetry_2
_geom_bond_publ_flag
Br1 C17 1.907(3) . ?
O1 C13 1.242(3) . ?
O2 H2 0.835(19) . ?
O2 C19 1.345(3) . ?
N1 C1 1.383(4) . ?
N1 C7 1.368(3) . ?
N1 C12 1.452(3) . ?
N2 C7 1.333(3) . ?
N2 C11 1.339(4) . ?
C1 C2 1.391(4) . ?
C1 C6 1.410(3) . ?
C2 H2A 0.9500 . ?
C2 C3 1.377(4) . ?
C3 H3 0.9500 . ?
C3 C4 1.392(4) . ?
C4 H4 0.9500 . ?
C4 C5 1.382(4) . ?
C5 H5 0.9500 . ?
C5 C6 1.391(4) . ?
C6 C8 1.439(4) . ?
C7 C8 1.418(3) . ?
C8 C9 1.373(4) . ?
C9 H9 0.9500 . ?
C9 C10 1.404(4) . ?
C10 C11 1.398(4) . ?
C10 C13 1.482(4) . ?
C11 H11 0.9500 . ?
C12 H12A 0.9800 . ?
C12 H12B 0.9800 . ?
C12 H12C 0.9800 . ?
C13 C14 1.472(4) . ?
C14 C15 1.396(4) . ?
C14 C19 1.420(4) . ?
C15 H15 0.9500 . ?
C15 C16 1.369(4) . ?
C16 H16 0.9500 . ?
C16 C17 1.382(4) . ?
C17 C18 1.373(4) . ?
C18 H18 0.9500 . ?
C18 C19 1.390(4) . ?

loop_
_geom_torsion_atom_site_label_1
_geom_torsion_atom_site_label_2
_geom_torsion_atom_site_label_3
_geom_torsion_atom_site_label_4
_geom_torsion
_geom_torsion_site_symmetry_1
_geom_torsion_site_symmetry_2
_geom_torsion_site_symmetry_3
_geom_torsion_site_symmetry_4
_geom_torsion_publ_flag
Br1 C17 C18 C19 -177.0(2) . . . . ?
O1 C13 C14 C15 161.1(3) . . . . ?
O1 C13 C14 C19 -15.9(4) . . . . ?
N1 C1 C2 C3 179.0(3) . . . . ?
N1 C1 C6 C5 -179.4(2) . . . . ?
N1 C1 C6 C8 0.8(3) . . . . ?
N1 C7 C8 C6 0.5(3) . . . . ?
N1 C7 C8 C9 -179.1(2) . . . . ?
N2 C7 C8 C6 179.4(3) . . . . ?
N2 C7 C8 C9 -0.3(4) . . . . ?
C1 N1 C7 N2 -178.9(3) . . . . ?
C1 N1 C7 C8 0.0(3) . . . . ?
C1 C2 C3 C4 0.8(4) . . . . ?
C1 C6 C8 C7 -0.8(3) . . . . ?
C1 C6 C8 C9 178.8(3) . . . . ?
C2 C1 C6 C5 0.3(4) . . . . ?
C2 C1 C6 C8 -179.4(3) . . . . ?
C2 C3 C4 C5 -0.6(5) . . . . ?
C3 C4 C5 C6 0.2(4) . . . . ?
C4 C5 C6 C1 -0.1(4) . . . . ?
C4 C5 C6 C8 179.6(3) . . . . ?
C5 C6 C8 C7 179.5(3) . . . . ?
C5 C6 C8 C9 -0.9(5) . . . . ?
C6 C1 C2 C3 -0.6(4) . . . . ?
C6 C8 C9 C10 178.5(3) . . . . ?
C7 N1 C1 C2 179.8(3) . . . . ?
C7 N1 C1 C6 -0.5(3) . . . . ?
C7 N2 C11 C10 -1.2(4) . . . . ?
C7 C8 C9 C10 -1.9(4) . . . . ?
C8 C9 C10 C11 2.5(4) . . . . ?
C8 C9 C10 C13 176.4(2) . . . . ?
C9 C10 C11 N2 -0.9(4) . . . . ?
C9 C10 C13 O1 -27.4(4) . . . . ?
C9 C10 C13 C14 152.4(3) . . . . ?
C10 C13 C14 C15 -18.6(4) . . . . ?
C10 C13 C14 C19 164.4(2) . . . . ?
C11 N2 C7 N1 -179.5(3) . . . . ?
C11 N2 C7 C8 1.8(4) . . . . ?
C11 C10 C13 O1 146.3(3) . . . . ?
C11 C10 C13 C14 -34.0(4) . . . . ?
C12 N1 C1 C2 0.0(5) . . . . ?
C12 N1 C1 C6 179.7(3) . . . . ?
C12 N1 C7 N2 0.9(5) . . . . ?
C12 N1 C7 C8 179.7(3) . . . . ?
C13 C10 C11 N2 -174.5(3) . . . . ?
C13 C14 C15 C16 -179.0(3) . . . . ?
C13 C14 C19 O2 1.6(4) . . . . ?
C13 C14 C19 C18 -178.7(2) . . . . ?
C14 C15 C16 C17 0.1(5) . . . . ?
C15 C14 C19 O2 -175.5(3) . . . . ?
C15 C14 C19 C18 4.2(4) . . . . ?
C15 C16 C17 Br1 179.2(2) . . . . ?
C15 C16 C17 C18 -0.3(5) . . . . ?
C16 C17 C18 C19 2.4(5) . . . . ?
C17 C18 C19 O2 175.3(3) . . . . ?
C17 C18 C19 C14 -4.4(4) . . . . ?
C19 C14 C15 C16 -2.0(4) . . . . ?
